data_4087668
loop_
_publ_author_name
'Despagnet-Ayoub, Emmanuelle'
'Takase, Michael K.'
'Henling, Lawrence M.'
'Labinger, Jay A.'
'Bercaw, John E.'

_publ_section_title
;
 Mechanistic Insights on the Controlled Switch from Oligomerization to
 Polymerization of 1-Hexene Catalyzed by an NHC-Zirconium Complex
;
_journal_issue 19
_journal_name_full Organometallics
_journal_page_first 4707
_journal_paper_doi 10.1021/acs.organomet.5b00472
_journal_volume 34
_journal_year 2015
_chemical_formula_sum 'C76.28 H79.28 B F20 N2 O3.28 P1.72 Zr'
_chemical_formula_weight 1611.83
_space_group_crystal_system monoclinic
_space_group_IT_number 14
_space_group_name_Hall '-P 2ybc'
_space_group_name_H-M_alt 'P 1 21/c 1'
_atom_sites_solution_hydrogens geom
_atom_sites_solution_primary direct
_atom_sites_solution_secondary difmap
_audit_creation_method SHELXL-2014
_cell_angle_alpha 90
_cell_angle_beta 105.328(3)
_cell_angle_gamma 90
_cell_formula_units_Z 4
_cell_length_a 11.8600(7)
_cell_length_b 38.051(2)
_cell_length_c 17.0394(10)
_cell_measurement_reflns_used 9200
_cell_measurement_temperature 100(2)
_cell_measurement_theta_max 30.60
_cell_measurement_theta_min 2.48
_cell_volume 7416.1(7)
_computing_cell_refinement 'SAINT v8.32B (Bruker-AXS, 2011)'
_computing_data_collection 'APEX2 v2013.6-2 (Bruker-AXS, 2013)'
_computing_data_reduction 'SAINT v8.32B (Bruker-AXS, 2011)'
_computing_molecular_graphics 'Bruker SHELXTL'
_computing_publication_material 'Bruker SHELXTL'
_computing_structure_refinement 'SHELXL-2014 (Sheldrick, 2014)'
_computing_structure_solution 'SHELXS-97 (Sheldrick, 2008)'
_diffrn_ambient_temperature 100(2)
_diffrn_detector_area_resol_mean 8.33
_diffrn_measured_fraction_theta_full 1.000
_diffrn_measured_fraction_theta_max 0.996
_diffrn_measurement_device_type 'Bruker APEX-II CCD'
_diffrn_measurement_method '\f and \w scans'
_diffrn_radiation_type MoK\a
_diffrn_radiation_wavelength 0.71073
_diffrn_reflns_av_R_equivalents 0.0548
_diffrn_reflns_av_unetI/netI 0.0314
_diffrn_reflns_Laue_measured_fraction_full 1.000
_diffrn_reflns_Laue_measured_fraction_max 0.996
_diffrn_reflns_limit_h_max 16
_diffrn_reflns_limit_h_min -16
_diffrn_reflns_limit_k_max 54
_diffrn_reflns_limit_k_min -54
_diffrn_reflns_limit_l_max 24
_diffrn_reflns_limit_l_min -24
_diffrn_reflns_number 193632
_diffrn_reflns_point_group_measured_fraction_full 1.000
_diffrn_reflns_point_group_measured_fraction_max 0.996
_diffrn_reflns_theta_full 25.242
_diffrn_reflns_theta_max 30.646
_diffrn_reflns_theta_min 1.070
_diffrn_source 'fine-focus sealed tube'
_exptl_absorpt_coefficient_mu 0.285
_exptl_absorpt_correction_T_max 0.7461
_exptl_absorpt_correction_T_min 0.6951
_exptl_absorpt_correction_type multi-scan
_exptl_absorpt_process_details 'SADABS (Sheldrick, 2009)'
_exptl_crystal_colour yellow
_exptl_crystal_density_diffrn 1.444
_exptl_crystal_density_method 'not measured'
_exptl_crystal_description Block
_exptl_crystal_F_000 3312
_exptl_crystal_size_max 0.300
_exptl_crystal_size_mid 0.250
_exptl_crystal_size_min 0.200
_refine_diff_density_max 0.735
_refine_diff_density_min -0.632
_refine_diff_density_rms 0.069
_refine_ls_extinction_method none
_refine_ls_goodness_of_fit_ref 1.165
_refine_ls_hydrogen_treatment constr
_refine_ls_matrix_type full
_refine_ls_number_parameters 1014
_refine_ls_number_reflns 22826
_refine_ls_number_restraints 110
_refine_ls_restrained_S_all 1.162
_refine_ls_R_factor_all 0.0553
_refine_ls_R_factor_gt 0.0443
_refine_ls_shift/su_max 0.003
_refine_ls_shift/su_mean 0.000
_refine_ls_structure_factor_coef Fsqd
_refine_ls_weighting_details 'w=1/[\s^2^(Fo^2^)+(0.0214P)^2^+8.2170P] where P=(Fo^2^+2Fc^2^)/3'
_refine_ls_weighting_scheme calc
_refine_ls_wR_factor_gt 0.0914
_refine_ls_wR_factor_ref 0.0962
_reflns_Friedel_coverage 0.000
_reflns_number_gt 19552
_reflns_number_total 22826
_reflns_threshold_expression 'I > 2\s(I)'
_cod_data_source_file om5b00472_si_001.cif
_cod_data_source_block A14151
_cod_original_cell_volume 7416.0(8)
_cod_original_sg_symbol_H-M 'P 21/c'
_cod_database_code 4087668
_shelx_space_group_comment
; 
The symmetry employed for this shelxl refinement is uniquely defined 
by the following loop, which should always be used as a source of 
symmetry information in preference to the above space-group names. 
They are only intended as comments. 
;
_shelx_estimated_absorpt_t_min 0.919
_shelx_estimated_absorpt_t_max 0.945
_shelxl_version_number 2014-2

loop_
_space_group_symop_operation_xyz
'x, y, z'
'-x, y+1/2, -z+1/2'
'-x, -y, -z'
'x, -y-1/2, z-1/2'

loop_
_atom_site_label
_atom_site_type_symbol
_atom_site_fract_x
_atom_site_fract_y
_atom_site_fract_z
_atom_site_U_iso_or_equiv
_atom_site_adp_type
_atom_site_occupancy
_atom_site_site_symmetry_order
_atom_site_calc_flag
_atom_site_refinement_flags_posn
_atom_site_refinement_flags_adp
_atom_site_refinement_flags_occupancy
_atom_site_disorder_assembly
_atom_site_disorder_group
P1 P 1.03926(4) 0.58126(2) 0.17480(3) 0.01487(9) Uani 1 1 d . . . . .
C61 C 1.03144(19) 0.61166(6) 0.25541(12) 0.0274(4) Uani 1 1 d . . . . .
H61A H 1.0948 0.6066 0.3041 0.041 Uiso 1 1 calc R U . . .
H61B H 0.9560 0.6090 0.2681 0.041 Uiso 1 1 calc R U . . .
H61C H 1.0394 0.6358 0.2375 0.041 Uiso 1 1 calc R U . . .
C62 C 1.19046(17) 0.58482(7) 0.17109(13) 0.0290(5) Uani 1 1 d . . . . .
H62A H 1.2422 0.5819 0.2260 0.044 Uiso 1 1 calc R U . . .
H62B H 1.2035 0.6080 0.1500 0.044 Uiso 1 1 calc R U . . .
H62C H 1.2073 0.5665 0.1353 0.044 Uiso 1 1 calc R U . . .
C63 C 1.0380(2) 0.53936(6) 0.22616(13) 0.0306(5) Uani 1 1 d . . . . .
H63A H 1.0541 0.5203 0.1919 0.046 Uiso 1 1 calc R U . . .
H63B H 0.9611 0.5357 0.2360 0.046 Uiso 1 1 calc R U . . .
H63C H 1.0981 0.5395 0.2782 0.046 Uiso 1 1 calc R U . . .
Zr1 Zr 0.88616(2) 0.59410(2) 0.02342(2) 0.01007(4) Uani 1 1 d . U . . .
P2 P 0.74420(7) 0.63058(2) -0.11134(5) 0.0125(2) Uani 0.720(3) 1 d . U P A 1
C64 C 0.7498(3) 0.67812(7) -0.09589(18) 0.0191(5) Uani 0.720(3) 1 d . U P A 1
H64A H 0.8295 0.6865 -0.0909 0.029 Uiso 0.720(3) 1 calc R U P A 1
H64B H 0.7271 0.6837 -0.0461 0.029 Uiso 0.720(3) 1 calc R U P A 1
H64C H 0.6959 0.6896 -0.1424 0.029 Uiso 0.720(3) 1 calc R U P A 1
C65 C 0.5889(3) 0.62085(7) -0.13264(18) 0.0199(5) Uani 0.720(3) 1 d . U P A 1
H65A H 0.5449 0.6371 -0.1742 0.030 Uiso 0.720(3) 1 calc R U P A 1
H65B H 0.5635 0.6236 -0.0827 0.030 Uiso 0.720(3) 1 calc R U P A 1
H65C H 0.5747 0.5966 -0.1525 0.030 Uiso 0.720(3) 1 calc R U P A 1
C66 C 0.7724(2) 0.62731(7) -0.21056(16) 0.0216(6) Uani 0.720(3) 1 d . U P A 1
H66A H 0.7591 0.6031 -0.2304 0.032 Uiso 0.720(3) 1 calc R U P A 1
H66B H 0.8536 0.6339 -0.2063 0.032 Uiso 0.720(3) 1 calc R U P A 1
H66C H 0.7196 0.6431 -0.2487 0.032 Uiso 0.720(3) 1 calc R U P A 1
O3B O 0.7825(5) 0.62026(16) -0.0886(4) 0.0169(10) Uani 0.280(3) 1 d . U P A 2
C64B C 0.6542(7) 0.6184(2) -0.1124(5) 0.0275(16) Uani 0.280(3) 1 d . U P A 2
H64D H 0.6231 0.6401 -0.0937 0.033 Uiso 0.280(3) 1 calc R U P A 2
H64E H 0.6299 0.5983 -0.0835 0.033 Uiso 0.280(3) 1 calc R U P A 2
C65B C 0.5990(8) 0.6141(3) -0.2018(5) 0.042(2) Uani 0.280(3) 1 d . U P A 2
H65D H 0.5885 0.6373 -0.2279 0.063 Uiso 0.280(3) 1 calc R U P A 2
H65E H 0.5227 0.6027 -0.2102 0.063 Uiso 0.280(3) 1 calc R U P A 2
H65F H 0.6496 0.5997 -0.2259 0.063 Uiso 0.280(3) 1 calc R U P A 2
C66B C 0.8227(6) 0.6461(2) -0.1397(5) 0.0304(17) Uani 0.280(3) 1 d . U P A 2
H66D H 0.7937 0.6390 -0.1975 0.036 Uiso 0.280(3) 1 calc R U P A 2
H66E H 0.9092 0.6458 -0.1255 0.036 Uiso 0.280(3) 1 calc R U P A 2
C67B C 0.7814(11) 0.6834(3) -0.1300(8) 0.056(3) Uani 0.280(3) 1 d . U P A 2
H67A H 0.6965 0.6848 -0.1527 0.084 Uiso 0.280(3) 1 calc R U P A 2
H67B H 0.8199 0.6998 -0.1589 0.084 Uiso 0.280(3) 1 calc R U P A 2
H67C H 0.8013 0.6895 -0.0721 0.084 Uiso 0.280(3) 1 calc R U P A 2
C1 C 0.94168(14) 0.64923(4) 0.07892(10) 0.0116(3) Uani 1 1 d . . . . .
N1 N 1.01328(12) 0.67137(3) 0.05198(8) 0.0110(3) Uani 1 1 d . . . . .
C11 C 1.11021(14) 0.66070(4) 0.02259(10) 0.0115(3) Uani 1 1 d . . . . .
C12 C 1.10788(14) 0.62863(4) -0.01888(10) 0.0115(3) Uani 1 1 d . . . . .
O1 O 1.01927(10) 0.60592(3) -0.02305(7) 0.0129(2) Uani 1 1 d . . . . .
C13 C 1.20132(15) 0.62085(4) -0.05304(10) 0.0123(3) Uani 1 1 d . . . . .
C17 C 1.20171(15) 0.58696(4) -0.10221(10) 0.0135(3) Uani 1 1 d . . . . .
C18 C 1.09217(16) 0.58566(5) -0.17490(11) 0.0189(3) Uani 1 1 d . . . . .
H18A H 1.0220 0.5871 -0.1550 0.028 Uiso 1 1 calc R U . . .
H18B H 1.0914 0.5636 -0.2046 0.028 Uiso 1 1 calc R U . . .
H18C H 1.0935 0.6055 -0.2113 0.028 Uiso 1 1 calc R U . . .
C19 C 1.20474(16) 0.55461(4) -0.04788(11) 0.0168(3) Uani 1 1 d . . . . .
H19A H 1.2742 0.5557 -0.0015 0.025 Uiso 1 1 calc R U . . .
H19B H 1.2076 0.5332 -0.0794 0.025 Uiso 1 1 calc R U . . .
H19C H 1.1344 0.5542 -0.0280 0.025 Uiso 1 1 calc R U . . .
C20 C 1.30865(17) 0.58480(5) -0.13654(12) 0.0193(4) Uani 1 1 d . . . . .
H20A H 1.3097 0.6052 -0.1714 0.029 Uiso 1 1 calc R U . . .
H20B H 1.3046 0.5632 -0.1685 0.029 Uiso 1 1 calc R U . . .
H20C H 1.3800 0.5846 -0.0916 0.029 Uiso 1 1 calc R U . . .
C14 C 1.29392(15) 0.64481(4) -0.04041(10) 0.0130(3) Uani 1 1 d . . . . .
H14 H 1.3554 0.6401 -0.0650 0.016 Uiso 1 1 calc R U . . .
C15 C 1.30097(15) 0.67535(4) 0.00645(10) 0.0124(3) Uani 1 1 d . . . . .
C21 C 1.40441(15) 0.70107(4) 0.02332(11) 0.0150(3) Uani 1 1 d . . . . .
C22 C 1.36232(18) 0.73686(5) -0.01537(14) 0.0260(4) Uani 1 1 d . . . . .
H22A H 1.3003 0.7459 0.0074 0.039 Uiso 1 1 calc R U . . .
H22B H 1.3320 0.7341 -0.0744 0.039 Uiso 1 1 calc R U . . .
H22C H 1.4279 0.7534 -0.0038 0.039 Uiso 1 1 calc R U . . .
C23 C 1.45379(18) 0.70554(5) 0.11541(12) 0.0233(4) Uani 1 1 d . . . . .
H23A H 1.4771 0.6826 0.1404 0.035 Uiso 1 1 calc R U . . .
H23B H 1.3939 0.7158 0.1385 0.035 Uiso 1 1 calc R U . . .
H23C H 1.5220 0.7211 0.1263 0.035 Uiso 1 1 calc R U . . .
C24 C 1.50336(17) 0.68811(5) -0.01099(13) 0.0226(4) Uani 1 1 d . . . . .
H24A H 1.5677 0.7051 0.0019 0.034 Uiso 1 1 calc R U . . .
H24B H 1.4747 0.6856 -0.0702 0.034 Uiso 1 1 calc R U . . .
H24C H 1.5313 0.6653 0.0133 0.034 Uiso 1 1 calc R U . . .
C16 C 1.20732(15) 0.68253(4) 0.03823(10) 0.0130(3) Uani 1 1 d . . . . .
H16 H 1.2096 0.7028 0.0713 0.016 Uiso 1 1 calc R U . . .
C2 C 0.98379(14) 0.70662(4) 0.06206(10) 0.0112(3) Uani 1 1 d . . . . .
C3 C 1.01963(15) 0.73810(4) 0.03461(10) 0.0134(3) Uani 1 1 d . . . . .
H3 H 1.0783 0.7387 0.0060 0.016 Uiso 1 1 calc R U . . .
C4 C 0.96606(16) 0.76850(4) 0.05083(11) 0.0156(3) Uani 1 1 d . . . . .
H4 H 0.9902 0.7905 0.0344 0.019 Uiso 1 1 calc R U . . .
C5 C 0.87705(16) 0.76764(4) 0.09088(11) 0.0160(3) Uani 1 1 d . . . . .
H5 H 0.8430 0.7891 0.1017 0.019 Uiso 1 1 calc R U . . .
C6 C 0.83771(15) 0.73632(4) 0.11496(11) 0.0145(3) Uani 1 1 d . . . . .
H6 H 0.7753 0.7357 0.1402 0.017 Uiso 1 1 calc R U . . .
C7 C 0.89372(14) 0.70569(4) 0.10057(10) 0.0121(3) Uani 1 1 d . . . . .
N2 N 0.87146(12) 0.66998(3) 0.11095(9) 0.0117(3) Uani 1 1 d . . . . .
C31 C 0.79560(14) 0.65716(4) 0.15738(10) 0.0119(3) Uani 1 1 d . . . . .
C32 C 0.73978(14) 0.62444(4) 0.13942(10) 0.0120(3) Uani 1 1 d . . . . .
O2 O 0.76169(10) 0.60438(3) 0.07958(7) 0.0129(2) Uani 1 1 d . . . . .
C33 C 0.66612(14) 0.61289(4) 0.18748(10) 0.0124(3) Uani 1 1 d . . . . .
C37 C 0.60151(15) 0.57765(4) 0.17047(11) 0.0148(3) Uani 1 1 d . . . . .
C38 C 0.52156(19) 0.57143(5) 0.22684(13) 0.0247(4) Uani 1 1 d . . . . .
H38A H 0.4649 0.5907 0.2204 0.037 Uiso 1 1 calc R U . . .
H38B H 0.5689 0.5706 0.2835 0.037 Uiso 1 1 calc R U . . .
H38C H 0.4799 0.5491 0.2126 0.037 Uiso 1 1 calc R U . . .
C39 C 0.52372(16) 0.57686(5) 0.08273(11) 0.0188(3) Uani 1 1 d . . . . .
H39A H 0.4645 0.5954 0.0756 0.028 Uiso 1 1 calc R U . . .
H39B H 0.4851 0.5539 0.0718 0.028 Uiso 1 1 calc R U . . .
H39C H 0.5719 0.5807 0.0448 0.028 Uiso 1 1 calc R U . . .
C40 C 0.69109(17) 0.54753(5) 0.18493(12) 0.0199(4) Uani 1 1 d . . . . .
H40A H 0.6500 0.5250 0.1724 0.030 Uiso 1 1 calc R U . . .
H40B H 0.7369 0.5477 0.2420 0.030 Uiso 1 1 calc R U . . .
H40C H 0.7435 0.5507 0.1496 0.030 Uiso 1 1 calc R U . . .
C34 C 0.65636(15) 0.63413(5) 0.25198(10) 0.0145(3) Uani 1 1 d . . . . .
H34 H 0.6057 0.6267 0.2836 0.017 Uiso 1 1 calc R U . . .
C35 C 0.71675(15) 0.66578(4) 0.27292(10) 0.0130(3) Uani 1 1 d . . . . .
C41 C 0.70857(15) 0.68611(5) 0.34875(10) 0.0150(3) Uani 1 1 d . . . . .
C42 C 0.76590(19) 0.66412(5) 0.42413(11) 0.0236(4) Uani 1 1 d . . . . .
H42A H 0.7251 0.6416 0.4214 0.035 Uiso 1 1 calc R U . . .
H42B H 0.7611 0.6768 0.4732 0.035 Uiso 1 1 calc R U . . .
H42C H 0.8481 0.6599 0.4260 0.035 Uiso 1 1 calc R U . . .
C43 C 0.76908(17) 0.72197(5) 0.35488(11) 0.0180(3) Uani 1 1 d . . . . .
H43A H 0.8527 0.7186 0.3604 0.027 Uiso 1 1 calc R U . . .
H43B H 0.7585 0.7346 0.4025 0.027 Uiso 1 1 calc R U . . .
H43C H 0.7347 0.7356 0.3056 0.027 Uiso 1 1 calc R U . . .
C44 C 0.57990(17) 0.69268(5) 0.34667(12) 0.0212(4) Uani 1 1 d . . . . .
H44A H 0.5419 0.7060 0.2976 0.032 Uiso 1 1 calc R U . . .
H44B H 0.5759 0.7061 0.3949 0.032 Uiso 1 1 calc R U . . .
H44C H 0.5399 0.6701 0.3462 0.032 Uiso 1 1 calc R U . . .
C36 C 0.78723(14) 0.67680(4) 0.22462(10) 0.0127(3) Uani 1 1 d . . . . .
H36 H 0.8304 0.6980 0.2375 0.015 Uiso 1 1 calc R U . . .
C51 C 0.90352(16) 0.53420(4) 0.03345(11) 0.0164(3) Uani 1 1 d . . . . .
H51A H 0.9801 0.5252 0.0295 0.020 Uiso 1 1 calc R U . . .
H51B H 0.8822 0.5242 0.0812 0.020 Uiso 1 1 calc R U . . .
C52 C 0.81069(17) 0.53171(4) -0.04249(12) 0.0195(4) Uani 1 1 d . . . . .
C53 C 0.8343(2) 0.53578(6) -0.11850(13) 0.0291(4) Uani 1 1 d . . . . .
H53 H 0.9122 0.5399 -0.1212 0.035 Uiso 1 1 calc R U . . .
C54 C 0.7439(3) 0.53377(6) -0.19038(14) 0.0392(6) Uani 1 1 d . . . . .
H54 H 0.7614 0.5358 -0.2415 0.047 Uiso 1 1 calc R U . . .
C55 C 0.6295(2) 0.52882(6) -0.18787(15) 0.0415(6) Uani 1 1 d . . . . .
H55 H 0.5688 0.5271 -0.2369 0.050 Uiso 1 1 calc R U . . .
C56 C 0.6042(2) 0.52640(6) -0.11349(15) 0.0344(5) Uani 1 1 d . . . . .
H56 H 0.5254 0.5235 -0.1115 0.041 Uiso 1 1 calc R U . . .
C57 C 0.69239(18) 0.52812(5) -0.04199(13) 0.0256(4) Uani 1 1 d . . . . .
H57 H 0.6730 0.5269 0.0086 0.031 Uiso 1 1 calc R U . . .
B1 B 0.33746(18) 0.61236(5) 0.52185(12) 0.0146(3) Uani 1 1 d . . . . .
C71 C 0.23887(16) 0.58758(4) 0.54867(10) 0.0163(3) Uani 1 1 d . . . . .
C72 C 0.27516(18) 0.56645(5) 0.61745(11) 0.0191(4) Uani 1 1 d . . . . .
F1 F 0.38524(11) 0.56920(3) 0.66485(7) 0.0239(2) Uani 1 1 d . . . . .
C73 C 0.2047(2) 0.54209(5) 0.64184(12) 0.0249(4) Uani 1 1 d . . . . .
F2 F 0.24665(14) 0.52235(3) 0.70861(8) 0.0352(3) Uani 1 1 d . . . . .
C74 C 0.0912(2) 0.53748(5) 0.59669(14) 0.0304(5) Uani 1 1 d . . . . .
F3 F 0.02146(15) 0.51406(4) 0.61952(10) 0.0458(4) Uani 1 1 d . . . . .
C75 C 0.0502(2) 0.55739(6) 0.52772(13) 0.0282(4) Uani 1 1 d . . . . .
F4 F -0.05956(13) 0.55337(4) 0.48202(9) 0.0426(4) Uani 1 1 d . . . . .
C76 C 0.12391(18) 0.58175(5) 0.50576(11) 0.0215(4) Uani 1 1 d . . . . .
F5 F 0.07481(11) 0.59986(3) 0.43708(7) 0.0293(3) Uani 1 1 d . . . . .
C81 C 0.28358(15) 0.63842(4) 0.44256(10) 0.0146(3) Uani 1 1 d . . . . .
C82 C 0.19899(16) 0.66324(5) 0.44704(11) 0.0170(3) Uani 1 1 d . . . . .
F6 F 0.15576(10) 0.66374(3) 0.51295(7) 0.0212(2) Uani 1 1 d . . . . .
C83 C 0.15421(16) 0.68823(5) 0.38836(12) 0.0190(3) Uani 1 1 d . . . . .
F7 F 0.07229(11) 0.71111(3) 0.39764(8) 0.0278(3) Uani 1 1 d . . . . .
C84 C 0.19395(17) 0.68963(5) 0.31954(11) 0.0201(4) Uani 1 1 d . . . . .
F8 F 0.14925(12) 0.71292(3) 0.26027(8) 0.0306(3) Uani 1 1 d . . . . .
C85 C 0.27815(17) 0.66615(5) 0.31153(11) 0.0179(3) Uani 1 1 d . . . . .
F9 F 0.31574(11) 0.66652(3) 0.24366(7) 0.0235(2) Uani 1 1 d . . . . .
C86 C 0.32141(16) 0.64169(4) 0.37236(11) 0.0155(3) Uani 1 1 d . . . . .
F10 F 0.40569(10) 0.62059(3) 0.35836(7) 0.0196(2) Uani 1 1 d . . . . .
C91 C 0.39995(15) 0.64155(4) 0.59174(10) 0.0148(3) Uani 1 1 d . . . . .
C92 C 0.36025(16) 0.65210(5) 0.65757(11) 0.0166(3) Uani 1 1 d . . . . .
F11 F 0.27077(10) 0.63550(3) 0.67664(7) 0.0211(2) Uani 1 1 d . . . . .
C93 C 0.40709(17) 0.67996(5) 0.70793(11) 0.0193(4) Uani 1 1 d . . . . .
F12 F 0.36431(12) 0.68851(3) 0.77125(7) 0.0282(3) Uani 1 1 d . . . . .
C94 C 0.49887(17) 0.69879(5) 0.69414(12) 0.0212(4) Uani 1 1 d . . . . .
F13 F 0.54579(12) 0.72556(3) 0.74317(8) 0.0306(3) Uani 1 1 d . . . . .
C95 C 0.54177(17) 0.68963(5) 0.62957(12) 0.0208(4) Uani 1 1 d . . . . .
F14 F 0.63078(11) 0.70794(3) 0.61463(9) 0.0312(3) Uani 1 1 d . . . . .
C96 C 0.49220(16) 0.66182(5) 0.58050(11) 0.0177(3) Uani 1 1 d . . . . .
F15 F 0.53724(10) 0.65469(3) 0.51725(7) 0.0236(2) Uani 1 1 d . . . . .
C101 C 0.42868(16) 0.58289(5) 0.50312(11) 0.0167(3) Uani 1 1 d . . . . .
C102 C 0.54121(17) 0.57553(5) 0.54890(12) 0.0201(4) Uani 1 1 d . . . . .
F16 F 0.58963(10) 0.59379(3) 0.61773(7) 0.0248(2) Uani 1 1 d . . . . .
C103 C 0.61196(18) 0.54987(5) 0.52940(14) 0.0245(4) Uani 1 1 d . . . . .
F17 F 0.72006(11) 0.54414(3) 0.57751(9) 0.0356(3) Uani 1 1 d . . . . .
C104 C 0.5703(2) 0.52956(5) 0.46107(14) 0.0279(5) Uani 1 1 d . . . . .
F18 F 0.63766(14) 0.50466(3) 0.44096(10) 0.0405(4) Uani 1 1 d . . . . .
C105 C 0.4578(2) 0.53463(5) 0.41455(12) 0.0255(4) Uani 1 1 d . . . . .
F19 F 0.41405(14) 0.51459(3) 0.34878(8) 0.0354(3) Uani 1 1 d . . . . .
C106 C 0.39029(18) 0.56037(5) 0.43707(11) 0.0200(4) Uani 1 1 d . . . . .
F20 F 0.27992(11) 0.56383(3) 0.38897(7) 0.0242(2) Uani 1 1 d . . . . .
O1S O 0.96935(13) 0.66076(4) 0.70920(9) 0.0256(3) Uani 1 1 d . . . . .
C1S C 0.9769(2) 0.64000(6) 0.64107(13) 0.0293(5) Uani 1 1 d . . . . .
H1S1 H 1.0480 0.6252 0.6560 0.035 Uiso 1 1 calc R U . . .
H1S2 H 0.9824 0.6555 0.5956 0.035 Uiso 1 1 calc R U . . .
C2S C 0.8705(2) 0.61716(7) 0.61505(17) 0.0440(6) Uani 1 1 d . . . . .
H2S1 H 0.8713 0.5997 0.6574 0.066 Uiso 1 1 calc R U . . .
H2S2 H 0.8707 0.6052 0.5642 0.066 Uiso 1 1 calc R U . . .
H2S3 H 0.8002 0.6317 0.6066 0.066 Uiso 1 1 calc R U . . .
C3S C 1.07145(18) 0.68098(5) 0.74188(12) 0.0242(4) Uani 1 1 d . . . . .
H3S1 H 1.0887 0.6959 0.6988 0.029 Uiso 1 1 calc R U . . .
H3S2 H 1.1391 0.6653 0.7634 0.029 Uiso 1 1 calc R U . . .
C4S C 1.0512(2) 0.70363(6) 0.80899(14) 0.0363(5) Uani 1 1 d . . . . .
H4S1 H 0.9850 0.7194 0.7870 0.054 Uiso 1 1 calc R U . . .
H4S2 H 1.1214 0.7176 0.8326 0.054 Uiso 1 1 calc R U . . .
H4S3 H 1.0338 0.6887 0.8512 0.054 Uiso 1 1 calc R U . . .

loop_
_atom_site_aniso_label
_atom_site_aniso_U_11
_atom_site_aniso_U_22
_atom_site_aniso_U_33
_atom_site_aniso_U_23
_atom_site_aniso_U_13
_atom_site_aniso_U_12
P1 0.0146(2) 0.01486(19) 0.01294(19) 0.00132(15) -0.00027(16) -0.00125(16)
C61 0.0300(11) 0.0312(11) 0.0160(9) -0.0053(8) -0.0029(8) 0.0063(8)
C62 0.0154(9) 0.0496(13) 0.0202(9) 0.0029(9) 0.0014(7) -0.0008(8)
C63 0.0331(12) 0.0250(10) 0.0255(10) 0.0116(8) -0.0064(9) -0.0040(8)
Zr1 0.01118(7) 0.00765(6) 0.01078(7) -0.00041(5) 0.00185(5) -0.00101(5)
P2 0.0116(4) 0.0144(4) 0.0115(3) 0.0008(2) 0.0031(3) 0.0005(3)
C64 0.0207(13) 0.0146(11) 0.0194(13) 0.0015(10) 0.0005(10) -0.0001(9)
C65 0.0133(13) 0.0178(12) 0.0284(14) -0.0002(10) 0.0054(11) -0.0006(9)
C66 0.0260(13) 0.0257(13) 0.0147(11) 0.0016(9) 0.0083(10) 0.0025(10)
O3B 0.012(2) 0.022(2) 0.016(2) 0.010(2) 0.0003(18) 0.009(2)
C64B 0.009(3) 0.048(4) 0.024(3) 0.012(3) 0.002(2) 0.004(3)
C65B 0.034(4) 0.044(5) 0.033(4) 0.007(4) -0.017(3) -0.004(4)
C66B 0.018(3) 0.040(4) 0.033(4) 0.026(3) 0.006(3) 0.004(3)
C67B 0.053(7) 0.025(4) 0.066(8) 0.019(4) -0.025(6) -0.004(4)
C1 0.0132(7) 0.0098(7) 0.0117(7) 0.0000(5) 0.0035(6) -0.0010(5)
N1 0.0124(6) 0.0086(6) 0.0124(6) -0.0005(5) 0.0038(5) -0.0007(5)
C11 0.0127(7) 0.0105(7) 0.0119(7) 0.0004(5) 0.0044(6) 0.0002(5)
C12 0.0122(7) 0.0098(7) 0.0118(7) 0.0003(5) 0.0022(6) -0.0008(6)
O1 0.0133(6) 0.0098(5) 0.0157(6) -0.0019(4) 0.0041(4) -0.0025(4)
C13 0.0144(8) 0.0107(7) 0.0109(7) 0.0008(5) 0.0019(6) 0.0001(6)
C17 0.0159(8) 0.0112(7) 0.0133(7) -0.0028(6) 0.0038(6) -0.0006(6)
C18 0.0207(9) 0.0199(8) 0.0148(8) -0.0035(6) 0.0024(7) -0.0001(7)
C19 0.0184(8) 0.0113(7) 0.0207(8) 0.0001(6) 0.0052(7) 0.0012(6)
C20 0.0213(9) 0.0161(8) 0.0231(9) -0.0048(7) 0.0108(7) -0.0008(6)
C14 0.0137(7) 0.0126(7) 0.0131(7) 0.0007(6) 0.0042(6) 0.0003(6)
C15 0.0127(7) 0.0114(7) 0.0124(7) 0.0010(6) 0.0021(6) -0.0010(6)
C21 0.0133(8) 0.0143(7) 0.0178(8) -0.0011(6) 0.0046(6) -0.0040(6)
C22 0.0232(10) 0.0162(8) 0.0382(12) 0.0042(8) 0.0074(9) -0.0054(7)
C23 0.0211(9) 0.0278(10) 0.0200(9) -0.0064(7) 0.0037(7) -0.0087(7)
C24 0.0173(9) 0.0245(9) 0.0281(10) -0.0067(8) 0.0100(7) -0.0067(7)
C16 0.0144(8) 0.0115(7) 0.0125(7) 0.0001(6) 0.0026(6) -0.0014(6)
C2 0.0126(7) 0.0086(7) 0.0127(7) -0.0009(5) 0.0036(6) 0.0001(5)
C3 0.0153(8) 0.0106(7) 0.0151(7) 0.0007(6) 0.0053(6) -0.0008(6)
C4 0.0192(8) 0.0096(7) 0.0178(8) 0.0010(6) 0.0046(7) -0.0004(6)
C5 0.0203(8) 0.0105(7) 0.0178(8) 0.0004(6) 0.0062(7) 0.0026(6)
C6 0.0150(8) 0.0133(7) 0.0164(8) -0.0009(6) 0.0059(6) 0.0010(6)
C7 0.0137(7) 0.0104(7) 0.0125(7) 0.0000(5) 0.0041(6) -0.0015(6)
N2 0.0140(6) 0.0084(6) 0.0135(6) -0.0003(5) 0.0050(5) -0.0014(5)
C31 0.0118(7) 0.0123(7) 0.0121(7) 0.0016(6) 0.0041(6) -0.0001(6)
C32 0.0111(7) 0.0122(7) 0.0121(7) 0.0004(6) 0.0024(6) -0.0004(5)
O2 0.0135(6) 0.0124(5) 0.0129(5) -0.0010(4) 0.0035(4) -0.0014(4)
C33 0.0111(7) 0.0127(7) 0.0129(7) 0.0023(6) 0.0021(6) -0.0006(6)
C37 0.0153(8) 0.0132(7) 0.0164(8) 0.0003(6) 0.0048(6) -0.0044(6)
C38 0.0285(10) 0.0225(9) 0.0277(10) -0.0026(8) 0.0152(8) -0.0108(8)
C39 0.0151(8) 0.0186(8) 0.0210(9) -0.0005(7) 0.0016(7) -0.0045(6)
C40 0.0229(9) 0.0150(8) 0.0204(9) 0.0037(7) 0.0033(7) -0.0020(7)
C34 0.0144(8) 0.0167(8) 0.0134(7) 0.0021(6) 0.0054(6) -0.0022(6)
C35 0.0128(7) 0.0147(7) 0.0111(7) 0.0010(6) 0.0021(6) 0.0013(6)
C41 0.0172(8) 0.0169(8) 0.0111(7) -0.0008(6) 0.0042(6) -0.0001(6)
C42 0.0342(11) 0.0203(9) 0.0137(8) 0.0017(7) 0.0019(8) 0.0004(8)
C43 0.0211(9) 0.0171(8) 0.0167(8) -0.0027(6) 0.0065(7) -0.0016(7)
C44 0.0196(9) 0.0257(9) 0.0210(9) -0.0039(7) 0.0101(7) -0.0022(7)
C36 0.0126(7) 0.0119(7) 0.0129(7) -0.0004(6) 0.0021(6) -0.0010(6)
C51 0.0181(8) 0.0094(7) 0.0197(8) -0.0016(6) 0.0015(7) -0.0011(6)
C52 0.0256(9) 0.0082(7) 0.0219(9) -0.0038(6) 0.0011(7) -0.0013(6)
C53 0.0372(12) 0.0248(10) 0.0239(10) -0.0062(8) 0.0057(9) -0.0027(9)
C54 0.0591(17) 0.0333(12) 0.0196(10) -0.0071(9) 0.0004(10) 0.0022(11)
C55 0.0455(15) 0.0315(12) 0.0327(12) -0.0140(10) -0.0158(11) 0.0075(10)
C56 0.0258(11) 0.0264(11) 0.0417(13) -0.0132(9) -0.0077(9) 0.0017(8)
C57 0.0244(10) 0.0183(9) 0.0301(11) -0.0057(8) 0.0001(8) 0.0001(7)
B1 0.0181(9) 0.0138(8) 0.0129(8) 0.0000(6) 0.0057(7) -0.0018(7)
C71 0.0236(9) 0.0140(8) 0.0126(7) -0.0026(6) 0.0069(7) -0.0039(6)
C72 0.0292(10) 0.0136(8) 0.0159(8) -0.0009(6) 0.0082(7) -0.0004(7)
F1 0.0320(6) 0.0203(5) 0.0186(5) 0.0035(4) 0.0049(5) 0.0027(5)
C73 0.0457(13) 0.0140(8) 0.0189(9) 0.0012(7) 0.0154(9) -0.0029(8)
F2 0.0639(10) 0.0186(6) 0.0261(6) 0.0075(5) 0.0173(6) -0.0029(6)
C74 0.0458(13) 0.0205(9) 0.0313(11) -0.0034(8) 0.0217(10) -0.0158(9)
F3 0.0615(10) 0.0351(8) 0.0482(9) 0.0010(7) 0.0275(8) -0.0273(7)
C75 0.0307(11) 0.0288(10) 0.0262(10) -0.0071(8) 0.0096(9) -0.0153(9)
F4 0.0327(7) 0.0511(9) 0.0417(8) -0.0055(7) 0.0056(6) -0.0258(7)
C76 0.0263(10) 0.0234(9) 0.0148(8) -0.0025(7) 0.0054(7) -0.0087(7)
F5 0.0269(6) 0.0392(7) 0.0181(6) 0.0039(5) -0.0008(5) -0.0120(5)
C81 0.0170(8) 0.0142(7) 0.0126(7) -0.0007(6) 0.0038(6) -0.0019(6)
C82 0.0192(8) 0.0195(8) 0.0134(8) -0.0017(6) 0.0061(6) -0.0020(7)
F6 0.0221(6) 0.0283(6) 0.0162(5) -0.0006(4) 0.0104(4) 0.0035(4)
C83 0.0180(8) 0.0178(8) 0.0205(9) -0.0017(7) 0.0039(7) 0.0033(7)
F7 0.0275(6) 0.0286(6) 0.0275(6) 0.0024(5) 0.0079(5) 0.0141(5)
C84 0.0242(9) 0.0183(8) 0.0162(8) 0.0050(7) 0.0026(7) 0.0017(7)
F8 0.0394(7) 0.0279(6) 0.0231(6) 0.0118(5) 0.0059(5) 0.0102(5)
C85 0.0234(9) 0.0183(8) 0.0137(8) 0.0010(6) 0.0077(7) -0.0032(7)
F9 0.0306(6) 0.0282(6) 0.0150(5) 0.0049(4) 0.0116(5) 0.0001(5)
C86 0.0183(8) 0.0139(7) 0.0156(8) -0.0012(6) 0.0069(6) -0.0006(6)
F10 0.0242(6) 0.0191(5) 0.0195(5) 0.0018(4) 0.0128(4) 0.0041(4)
C91 0.0173(8) 0.0132(7) 0.0132(7) 0.0010(6) 0.0029(6) 0.0001(6)
C92 0.0208(9) 0.0141(7) 0.0144(8) 0.0007(6) 0.0039(6) -0.0014(6)
F11 0.0268(6) 0.0227(5) 0.0172(5) -0.0044(4) 0.0121(4) -0.0063(4)
C93 0.0253(9) 0.0171(8) 0.0130(8) -0.0020(6) 0.0006(7) 0.0017(7)
F12 0.0401(7) 0.0273(6) 0.0175(6) -0.0098(5) 0.0084(5) -0.0020(5)
C94 0.0244(9) 0.0127(8) 0.0199(9) -0.0027(6) -0.0057(7) -0.0019(7)
F13 0.0363(7) 0.0172(5) 0.0300(7) -0.0073(5) -0.0055(5) -0.0064(5)
C95 0.0177(9) 0.0159(8) 0.0260(9) 0.0027(7) 0.0007(7) -0.0031(7)
F14 0.0241(6) 0.0231(6) 0.0456(8) -0.0001(5) 0.0078(6) -0.0112(5)
C96 0.0185(8) 0.0167(8) 0.0176(8) 0.0024(6) 0.0040(7) 0.0003(6)
F15 0.0232(6) 0.0251(6) 0.0263(6) -0.0004(5) 0.0131(5) -0.0039(5)
C101 0.0231(9) 0.0146(7) 0.0143(8) 0.0011(6) 0.0080(7) -0.0003(6)
C102 0.0254(9) 0.0148(8) 0.0217(9) 0.0005(7) 0.0093(7) -0.0002(7)
F16 0.0217(6) 0.0231(6) 0.0261(6) -0.0035(5) 0.0005(5) 0.0018(5)
C103 0.0233(10) 0.0186(9) 0.0346(11) 0.0050(8) 0.0126(8) 0.0034(7)
F17 0.0243(6) 0.0271(6) 0.0559(9) 0.0040(6) 0.0117(6) 0.0078(5)
C104 0.0399(12) 0.0139(8) 0.0389(12) 0.0015(8) 0.0267(10) 0.0053(8)
F18 0.0535(9) 0.0215(6) 0.0593(10) -0.0019(6) 0.0372(8) 0.0103(6)
C105 0.0462(13) 0.0147(8) 0.0215(9) -0.0022(7) 0.0193(9) -0.0019(8)
F19 0.0643(10) 0.0207(6) 0.0268(7) -0.0092(5) 0.0218(7) -0.0035(6)
C106 0.0304(10) 0.0149(8) 0.0162(8) 0.0013(6) 0.0089(7) -0.0013(7)
F20 0.0336(7) 0.0211(5) 0.0159(5) -0.0031(4) 0.0030(5) -0.0036(5)
O1S 0.0232(7) 0.0240(7) 0.0285(8) 0.0039(6) 0.0049(6) -0.0036(6)
C1S 0.0354(12) 0.0245(10) 0.0231(10) 0.0033(8) -0.0009(9) -0.0030(8)
C2S 0.0454(15) 0.0354(13) 0.0404(14) 0.0035(11) -0.0078(11) -0.0123(11)
C3S 0.0249(10) 0.0231(9) 0.0229(9) 0.0023(7) 0.0034(8) -0.0043(8)
C4S 0.0482(15) 0.0315(12) 0.0262(11) -0.0023(9) 0.0048(10) 0.0035(10)

loop_
_atom_type_symbol
_atom_type_description
_atom_type_scat_dispersion_real
_atom_type_scat_dispersion_imag
_atom_type_scat_source
C C 0.0033 0.0016 'International Tables Vol C Tables 4.2.6.8 and 6.1.1.4'
H H 0.0000 0.0000 'International Tables Vol C Tables 4.2.6.8 and 6.1.1.4'
B B 0.0013 0.0007 'International Tables Vol C Tables 4.2.6.8 and 6.1.1.4'
N N 0.0061 0.0033 'International Tables Vol C Tables 4.2.6.8 and 6.1.1.4'
O O 0.0106 0.0060 'International Tables Vol C Tables 4.2.6.8 and 6.1.1.4'
F F 0.0171 0.0103 'International Tables Vol C Tables 4.2.6.8 and 6.1.1.4'
P P 0.1023 0.0942 'International Tables Vol C Tables 4.2.6.8 and 6.1.1.4'
Zr Zr -2.9673 0.5597 'International Tables Vol C Tables 4.2.6.8 and 6.1.1.4'

loop_
_geom_angle_atom_site_label_1
_geom_angle_atom_site_label_2
_geom_angle_atom_site_label_3
_geom_angle
C62 P1 C61 103.12(11)
C62 P1 C63 102.46(11)
C61 P1 C63 100.70(11)
C62 P1 Zr1 111.33(7)
C61 P1 Zr1 116.02(7)
C63 P1 Zr1 120.94(7)
P1 C61 H61A 109.5
P1 C61 H61B 109.5
H61A C61 H61B 109.5
P1 C61 H61C 109.5
H61A C61 H61C 109.5
H61B C61 H61C 109.5
P1 C62 H62A 109.5
P1 C62 H62B 109.5
H62A C62 H62B 109.5
P1 C62 H62C 109.5
H62A C62 H62C 109.5
H62B C62 H62C 109.5
P1 C63 H63A 109.5
P1 C63 H63B 109.5
H63A C63 H63B 109.5
P1 C63 H63C 109.5
H63A C63 H63C 109.5
H63B C63 H63C 109.5
O1 Zr1 O2 155.19(5)
O1 Zr1 O3B 82.75(14)
O2 Zr1 O3B 90.72(14)
O1 Zr1 C51 100.89(6)
O2 Zr1 C51 102.85(6)
O3B Zr1 C51 122.01(15)
O1 Zr1 C1 77.82(5)
O2 Zr1 C1 78.12(5)
O3B Zr1 C1 88.73(15)
C51 Zr1 C1 149.05(6)
O1 Zr1 C52 104.20(6)
O2 Zr1 C52 99.62(6)
O3B Zr1 C52 89.38(15)
C51 Zr1 C52 33.13(6)
C1 Zr1 C52 177.04(6)
O1 Zr1 P1 90.95(4)
O2 Zr1 P1 88.52(4)
O3B Zr1 P1 163.17(14)
C51 Zr1 P1 74.45(5)
C1 Zr1 P1 74.66(4)
C52 Zr1 P1 107.32(4)
O1 Zr1 P2 86.03(4)
O2 Zr1 P2 86.33(4)
C51 Zr1 P2 124.87(5)
C1 Zr1 P2 86.05(4)
C52 Zr1 P2 91.91(4)
P1 Zr1 P2 160.672(17)
C66 P2 C65 103.09(14)
C66 P2 C64 101.18(14)
C65 P2 C64 103.12(13)
C66 P2 Zr1 120.46(10)
C65 P2 Zr1 114.60(9)
C64 P2 Zr1 112.21(10)
P2 C64 H64A 109.5
P2 C64 H64B 109.5
H64A C64 H64B 109.5
P2 C64 H64C 109.5
H64A C64 H64C 109.5
H64B C64 H64C 109.5
P2 C65 H65A 109.5
P2 C65 H65B 109.5
H65A C65 H65B 109.5
P2 C65 H65C 109.5
H65A C65 H65C 109.5
H65B C65 H65C 109.5
P2 C66 H66A 109.5
P2 C66 H66B 109.5
H66A C66 H66B 109.5
P2 C66 H66C 109.5
H66A C66 H66C 109.5
H66B C66 H66C 109.5
C64B O3B C66B 110.0(6)
C64B O3B Zr1 120.9(4)
C66B O3B Zr1 128.1(5)
O3B C64B C65B 115.3(7)
O3B C64B H64D 108.4
C65B C64B H64D 108.4
O3B C64B H64E 108.4
C65B C64B H64E 108.4
H64D C64B H64E 107.5
C64B C65B H65D 109.5
C64B C65B H65E 109.5
H65D C65B H65E 109.5
C64B C65B H65F 109.5
H65D C65B H65F 109.5
H65E C65B H65F 109.5
O3B C66B C67B 113.1(9)
O3B C66B H66D 109.0
C67B C66B H66D 109.0
O3B C66B H66E 109.0
C67B C66B H66E 109.0
H66D C66B H66E 107.8
C66B C67B H67A 109.5
C66B C67B H67B 109.5
H67A C67B H67B 109.5
C66B C67B H67C 109.5
H67A C67B H67C 109.5
H67B C67B H67C 109.5
N1 C1 N2 106.17(13)
N1 C1 Zr1 123.88(11)
N2 C1 Zr1 123.30(11)
C1 N1 C2 110.60(14)
C1 N1 C11 125.07(14)
C2 N1 C11 124.20(13)
C16 C11 C12 121.39(15)
C16 C11 N1 117.81(14)
C12 C11 N1 120.78(14)
O1 C12 C11 119.61(15)
O1 C12 C13 121.98(14)
C11 C12 C13 118.38(15)
C12 O1 Zr1 144.21(11)
C14 C13 C12 117.99(15)
C14 C13 C17 120.98(15)
C12 C13 C17 121.03(14)
C20 C17 C19 107.30(14)
C20 C17 C13 111.99(14)
C19 C17 C13 110.29(14)
C20 C17 C18 107.36(14)
C19 C17 C18 109.86(14)
C13 C17 C18 109.96(14)
C17 C18 H18A 109.5
C17 C18 H18B 109.5
H18A C18 H18B 109.5
C17 C18 H18C 109.5
H18A C18 H18C 109.5
H18B C18 H18C 109.5
C17 C19 H19A 109.5
C17 C19 H19B 109.5
H19A C19 H19B 109.5
C17 C19 H19C 109.5
H19A C19 H19C 109.5
H19B C19 H19C 109.5
C17 C20 H20A 109.5
C17 C20 H20B 109.5
H20A C20 H20B 109.5
C17 C20 H20C 109.5
H20A C20 H20C 109.5
H20B C20 H20C 109.5
C13 C14 C15 123.69(16)
C13 C14 H14 118.2
C15 C14 H14 118.2
C16 C15 C14 116.97(15)
C16 C15 C21 118.97(15)
C14 C15 C21 124.06(15)
C24 C21 C23 107.69(15)
C24 C21 C15 112.32(14)
C23 C21 C15 109.42(14)
C24 C21 C22 108.52(16)
C23 C21 C22 109.48(16)
C15 C21 C22 109.36(14)
C21 C22 H22A 109.5
C21 C22 H22B 109.5
H22A C22 H22B 109.5
C21 C22 H22C 109.5
H22A C22 H22C 109.5
H22B C22 H22C 109.5
C21 C23 H23A 109.5
C21 C23 H23B 109.5
H23A C23 H23B 109.5
C21 C23 H23C 109.5
H23A C23 H23C 109.5
H23B C23 H23C 109.5
C21 C24 H24A 109.5
C21 C24 H24B 109.5
H24A C24 H24B 109.5
C21 C24 H24C 109.5
H24A C24 H24C 109.5
H24B C24 H24C 109.5
C15 C16 C11 121.15(15)
C15 C16 H16 119.4
C11 C16 H16 119.4
C3 C2 C7 121.33(15)
C3 C2 N1 132.12(15)
C7 C2 N1 106.20(14)
C4 C3 C2 117.08(16)
C4 C3 H3 121.5
C2 C3 H3 121.5
C3 C4 C5 121.56(16)
C3 C4 H4 119.2
C5 C4 H4 119.2
C6 C5 C4 121.47(16)
C6 C5 H5 119.3
C4 C5 H5 119.3
C5 C6 C7 117.06(16)
C5 C6 H6 121.5
C7 C6 H6 121.5
C2 C7 C6 121.40(15)
C2 C7 N2 106.08(14)
C6 C7 N2 132.24(15)
C1 N2 C7 110.82(14)
C1 N2 C31 124.33(13)
C7 N2 C31 124.46(14)
C36 C31 C32 121.50(15)
C36 C31 N2 117.60(14)
C32 C31 N2 120.68(14)
O2 C32 C31 119.39(15)
O2 C32 C33 122.11(14)
C31 C32 C33 118.43(15)
C32 O2 Zr1 141.69(11)
C34 C33 C32 117.95(15)
C34 C33 C37 120.97(15)
C32 C33 C37 121.06(15)
C33 C37 C39 110.05(14)
C33 C37 C38 112.14(15)
C39 C37 C38 107.13(15)
C33 C37 C40 109.38(14)
C39 C37 C40 110.68(15)
C38 C37 C40 107.43(15)
C37 C38 H38A 109.5
C37 C38 H38B 109.5
H38A C38 H38B 109.5
C37 C38 H38C 109.5
H38A C38 H38C 109.5
H38B C38 H38C 109.5
C37 C39 H39A 109.5
C37 C39 H39B 109.5
H39A C39 H39B 109.5
C37 C39 H39C 109.5
H39A C39 H39C 109.5
H39B C39 H39C 109.5
C37 C40 H40A 109.5
C37 C40 H40B 109.5
H40A C40 H40B 109.5
C37 C40 H40C 109.5
H40A C40 H40C 109.5
H40B C40 H40C 109.5
C33 C34 C35 123.85(16)
C33 C34 H34 118.1
C35 C34 H34 118.1
C36 C35 C34 117.27(15)
C36 C35 C41 122.13(15)
C34 C35 C41 120.53(15)
C35 C41 C43 111.98(14)
C35 C41 C42 108.57(14)
C43 C41 C42 109.43(15)
C35 C41 C44 110.28(14)
C43 C41 C44 107.51(15)
C42 C41 C44 109.01(15)
C41 C42 H42A 109.5
C41 C42 H42B 109.5
H42A C42 H42B 109.5
C41 C42 H42C 109.5
H42A C42 H42C 109.5
H42B C42 H42C 109.5
C41 C43 H43A 109.5
C41 C43 H43B 109.5
H43A C43 H43B 109.5
C41 C43 H43C 109.5
H43A C43 H43C 109.5
H43B C43 H43C 109.5
C41 C44 H44A 109.5
C41 C44 H44B 109.5
H44A C44 H44B 109.5
C41 C44 H44C 109.5
H44A C44 H44C 109.5
H44B C44 H44C 109.5
C35 C36 C31 120.79(15)
C35 C36 H36 119.6
C31 C36 H36 119.6
C52 C51 Zr1 88.09(10)
C52 C51 H51A 114.0
Zr1 C51 H51A 114.0
C52 C51 H51B 114.0
Zr1 C51 H51B 114.0
H51A C51 H51B 111.2
C53 C52 C57 117.21(19)
C53 C52 C51 121.42(19)
C57 C52 C51 121.15(18)
C53 C52 Zr1 99.39(12)
C57 C52 Zr1 107.81(12)
C51 C52 Zr1 58.79(9)
C54 C53 C52 120.5(2)
C54 C53 H53 119.8
C52 C53 H53 119.8
C55 C54 C53 120.8(2)
C55 C54 H54 119.6
C53 C54 H54 119.6
C56 C55 C54 119.4(2)
C56 C55 H55 120.3
C54 C55 H55 120.3
C55 C56 C57 120.5(2)
C55 C56 H56 119.7
C57 C56 H56 119.7
C56 C57 C52 121.4(2)
C56 C57 H57 119.3
C52 C57 H57 119.3
C101 B1 C91 113.86(15)
C101 B1 C71 102.34(14)
C91 B1 C71 113.45(14)
C101 B1 C81 112.33(14)
C91 B1 C81 100.81(13)
C71 B1 C81 114.58(15)
C76 C71 C72 113.22(17)
C76 C71 B1 127.86(16)
C72 C71 B1 118.48(16)
F1 C72 C73 116.06(17)
F1 C72 C71 119.69(16)
C73 C72 C71 124.25(19)
F2 C73 C74 119.46(18)
F2 C73 C72 120.7(2)
C74 C73 C72 119.85(19)
F3 C74 C73 120.7(2)
F3 C74 C75 120.6(2)
C73 C74 C75 118.76(18)
F4 C75 C74 120.31(19)
F4 C75 C76 120.2(2)
C74 C75 C76 119.5(2)
F5 C76 C71 121.00(16)
F5 C76 C75 114.55(18)
C71 C76 C75 124.46(19)
C86 C81 C82 112.78(16)
C86 C81 B1 127.66(16)
C82 C81 B1 119.16(15)
F6 C82 C83 115.72(16)
F6 C82 C81 119.42(16)
C83 C82 C81 124.85(17)
F7 C83 C84 119.76(17)
F7 C83 C82 120.83(17)
C84 C83 C82 119.41(17)
F8 C84 C85 120.50(17)
F8 C84 C83 120.69(17)
C85 C84 C83 118.79(17)
F9 C85 C84 119.58(16)
F9 C85 C86 120.57(17)
C84 C85 C86 119.83(17)
F10 C86 C85 114.30(15)
F10 C86 C81 121.39(15)
C85 C86 C81 124.31(17)
C92 C91 C96 113.47(16)
C92 C91 B1 126.44(16)
C96 C91 B1 119.46(15)
F11 C92 C93 114.97(16)
F11 C92 C91 121.18(15)
C93 C92 C91 123.85(17)
F12 C93 C94 119.59(16)
F12 C93 C92 120.44(17)
C94 C93 C92 119.96(18)
F13 C94 C95 120.73(18)
F13 C94 C93 120.42(18)
C95 C94 C93 118.85(17)
F14 C95 C94 119.73(17)
F14 C95 C96 120.85(18)
C94 C95 C96 119.42(18)
F15 C96 C95 116.25(17)
F15 C96 C91 119.29(16)
C95 C96 C91 124.45(18)
C102 C101 C106 113.04(17)
C102 C101 B1 127.83(16)
C106 C101 B1 118.99(16)
F16 C102 C103 115.15(18)
F16 C102 C101 120.60(16)
C103 C102 C101 124.25(19)
F17 C103 C104 119.74(18)
F17 C103 C102 120.59(19)
C104 C103 C102 119.7(2)
F18 C104 C105 120.4(2)
F18 C104 C103 120.6(2)
C105 C104 C103 119.06(18)
F19 C105 C104 120.26(18)
F19 C105 C106 120.7(2)
C104 C105 C106 119.02(19)
F20 C106 C105 116.02(17)
F20 C106 C101 119.12(17)
C105 C106 C101 124.84(19)
C3S O1S C1S 112.92(16)
O1S C1S C2S 109.5(2)
O1S C1S H1S1 109.8
C2S C1S H1S1 109.8
O1S C1S H1S2 109.8
C2S C1S H1S2 109.8
H1S1 C1S H1S2 108.2
C1S C2S H2S1 109.5
C1S C2S H2S2 109.5
H2S1 C2S H2S2 109.5
C1S C2S H2S3 109.5
H2S1 C2S H2S3 109.5
H2S2 C2S H2S3 109.5
O1S C3S C4S 108.57(18)
O1S C3S H3S1 110.0
C4S C3S H3S1 110.0
O1S C3S H3S2 110.0
C4S C3S H3S2 110.0
H3S1 C3S H3S2 108.4
C3S C4S H4S1 109.5
C3S C4S H4S2 109.5
H4S1 C4S H4S2 109.5
C3S C4S H4S3 109.5
H4S1 C4S H4S3 109.5
H4S2 C4S H4S3 109.5

loop_
_geom_bond_atom_site_label_1
_geom_bond_atom_site_label_2
_geom_bond_distance
P1 C62 1.816(2)
P1 C61 1.817(2)
P1 C63 1.821(2)
P1 Zr1 2.7772(5)
C61 H61A 0.9800
C61 H61B 0.9800
C61 H61C 0.9800
C62 H62A 0.9800
C62 H62B 0.9800
C62 H62C 0.9800
C63 H63A 0.9800
C63 H63B 0.9800
C63 H63C 0.9800
Zr1 O1 1.9958(12)
Zr1 O2 1.9986(12)
Zr1 O3B 2.215(7)
Zr1 C51 2.2907(17)
Zr1 C1 2.3235(16)
Zr1 C52 2.6769(17)
Zr1 P2 2.8269(10)
P2 C66 1.812(3)
P2 C65 1.819(3)
P2 C64 1.826(3)
C64 H64A 0.9800
C64 H64B 0.9800
C64 H64C 0.9800
C65 H65A 0.9800
C65 H65B 0.9800
C65 H65C 0.9800
C66 H66A 0.9800
C66 H66B 0.9800
C66 H66C 0.9800
O3B C64B 1.470(9)
O3B C66B 1.473(9)
C64B C65B 1.500(11)
C64B H64D 0.9900
C64B H64E 0.9900
C65B H65D 0.9800
C65B H65E 0.9800
C65B H65F 0.9800
C66B C67B 1.525(14)
C66B H66D 0.9900
C66B H66E 0.9900
C67B H67A 0.9800
C67B H67B 0.9800
C67B H67C 0.9800
C1 N1 1.359(2)
C1 N2 1.362(2)
N1 C2 1.408(2)
N1 C11 1.429(2)
C11 C16 1.387(2)
C11 C12 1.407(2)
C12 O1 1.3478(19)
C12 C13 1.413(2)
C13 C14 1.399(2)
C13 C17 1.539(2)
C17 C20 1.533(2)
C17 C19 1.535(2)
C17 C18 1.541(2)
C18 H18A 0.9800
C18 H18B 0.9800
C18 H18C 0.9800
C19 H19A 0.9800
C19 H19B 0.9800
C19 H19C 0.9800
C20 H20A 0.9800
C20 H20B 0.9800
C20 H20C 0.9800
C14 C15 1.400(2)
C14 H14 0.9500
C15 C16 1.386(2)
C15 C21 1.536(2)
C21 C24 1.525(3)
C21 C23 1.532(3)
C21 C22 1.538(3)
C22 H22A 0.9800
C22 H22B 0.9800
C22 H22C 0.9800
C23 H23A 0.9800
C23 H23B 0.9800
C23 H23C 0.9800
C24 H24A 0.9800
C24 H24B 0.9800
C24 H24C 0.9800
C16 H16 0.9500
C2 C3 1.393(2)
C2 C7 1.394(2)
C3 C4 1.382(2)
C3 H3 0.9500
C4 C5 1.401(3)
C4 H4 0.9500
C5 C6 1.381(2)
C5 H5 0.9500
C6 C7 1.395(2)
C6 H6 0.9500
C7 N2 1.404(2)
N2 C31 1.432(2)
C31 C36 1.393(2)
C31 C32 1.405(2)
C32 O2 1.353(2)
C32 C33 1.416(2)
C33 C34 1.393(2)
C33 C37 1.534(2)
C37 C39 1.536(2)
C37 C38 1.536(3)
C37 C40 1.538(3)
C38 H38A 0.9800
C38 H38B 0.9800
C38 H38C 0.9800
C39 H39A 0.9800
C39 H39B 0.9800
C39 H39C 0.9800
C40 H40A 0.9800
C40 H40B 0.9800
C40 H40C 0.9800
C34 C35 1.398(2)
C34 H34 0.9500
C35 C36 1.384(2)
C35 C41 1.531(2)
C41 C43 1.532(2)
C41 C42 1.533(2)
C41 C44 1.537(3)
C42 H42A 0.9800
C42 H42B 0.9800
C42 H42C 0.9800
C43 H43A 0.9800
C43 H43B 0.9800
C43 H43C 0.9800
C44 H44A 0.9800
C44 H44B 0.9800
C44 H44C 0.9800
C36 H36 0.9500
C51 C52 1.464(3)
C51 H51A 0.9900
C51 H51B 0.9900
C52 C53 1.404(3)
C52 C57 1.412(3)
C53 C54 1.400(3)
C53 H53 0.9500
C54 C55 1.381(4)
C54 H54 0.9500
C55 C56 1.381(4)
C55 H55 0.9500
C56 C57 1.382(3)
C56 H56 0.9500
C57 H57 0.9500
B1 C101 1.647(3)
B1 C91 1.654(3)
B1 C71 1.658(3)
B1 C81 1.662(3)
C71 C76 1.384(3)
C71 C72 1.392(2)
C72 F1 1.345(2)
C72 C73 1.384(3)
C73 F2 1.344(2)
C73 C74 1.374(3)
C74 F3 1.341(2)
C74 C75 1.374(3)
C75 F4 1.337(3)
C75 C76 1.392(3)
C76 F5 1.350(2)
C81 C86 1.390(2)
C81 C82 1.394(2)
C82 F6 1.353(2)
C82 C83 1.380(3)
C83 F7 1.345(2)
C83 C84 1.376(3)
C84 F8 1.343(2)
C84 C85 1.373(3)
C85 F9 1.345(2)
C85 C86 1.387(2)
C86 F10 1.352(2)
C91 C92 1.386(2)
C91 C96 1.393(2)
C92 F11 1.347(2)
C92 C93 1.385(2)
C93 F12 1.348(2)
C93 C94 1.374(3)
C94 F13 1.341(2)
C94 C95 1.374(3)
C95 F14 1.344(2)
C95 C96 1.380(3)
C96 F15 1.351(2)
C101 C102 1.385(3)
C101 C106 1.392(3)
C102 F16 1.354(2)
C102 C103 1.384(3)
C103 F17 1.345(2)
C103 C104 1.376(3)
C104 F18 1.341(2)
C104 C105 1.374(3)
C105 F19 1.341(2)
C105 C106 1.382(3)
C106 F20 1.355(2)
O1S C3S 1.418(2)
O1S C1S 1.426(3)
C1S C2S 1.499(3)
C1S H1S1 0.9900
C1S H1S2 0.9900
C2S H2S1 0.9800
C2S H2S2 0.9800
C2S H2S3 0.9800
C3S C4S 1.501(3)
C3S H3S1 0.9900
C3S H3S2 0.9900
C4S H4S1 0.9800
C4S H4S2 0.9800
C4S H4S3 0.9800
